data_4323625
loop_
_publ_author_name
'Michael Ruf'
'Bruce C. Noll'
'Markus D. Groner'
'Gordon T. Yee'
'Cortlandt G. Pierpont'

_publ_contact_author
;
 Cortlandt G. Pierpont
;
_publ_contact_author_email cortlandt.pierpont@colorado.edu
_publ_contact_author_fax 3034920951
_publ_contact_author_phone 3034928420
_publ_section_title
;
 Pocket Semiquinonate Complexes of Cobalt(II), Copper(II), and Zinc(II)
 Prepared with the Hydrotris(cumenylmethylpyrazolyl)borate Ligand
;
_journal_name_full 'Inorganic Chemistry'
_journal_page_first 4860
_journal_page_last 4865
_journal_paper_doi 10.1021/ic970244t
_journal_volume 36
_journal_year 1997
_chemical_compound_source Dichloromethane/Acetonitrile
_chemical_formula_sum 'C81.5 H96 B2 Cl5 Co N13'
_chemical_formula_weight 1508.50
_chemical_name_systematic
;
 Bis[hydrotris(3-cumenyl-5-methyl-pyrazol-1-yl)borato]cobalt(II)
;
_space_group_IT_number 60
_symmetry_cell_setting orthorhombic
_symmetry_space_group_name_Hall '-P 2n 2ab'
_symmetry_space_group_name_H-M 'P b c n'
_atom_sites_solution_hydrogens geom
_atom_sites_solution_primary direct
_atom_sites_solution_secondary difmap
_audit_creation_method SHELXL
_cell_angle_alpha 90.00
_cell_angle_beta 90.00
_cell_angle_gamma 90.00
_cell_formula_units_Z 4
_cell_length_a 17.7189(4)
_cell_length_b 17.4806(3)
_cell_length_c 25.7123(6)
_cell_measurement_reflns_used 8129
_cell_measurement_temperature 148(2)
_cell_measurement_theta_max 28.35
_cell_measurement_theta_min 0
_cell_volume 7964.1(3)
_computing_cell_refinement 'Siemens SAINT'
_computing_data_collection 'Siemens XSCANS'
_computing_data_reduction 'Siemens SAINT'
_computing_molecular_graphics 'Siemens SHELXTL'
_computing_publication_material 'Siemens SHELXTL'
_computing_structure_refinement 'Siemens SHELXTL'
_computing_structure_solution 'Siemens SHELXTL'
_diffrn_ambient_temperature 148(2)
_diffrn_measurement_device 'Siemens SMART CCD'
_diffrn_measurement_method '\w scans'
_diffrn_radiation_monochromator graphite
_diffrn_radiation_source 'sealed tube'
_diffrn_radiation_type MoK\a
_diffrn_radiation_wavelength 0.71073
_diffrn_reflns_av_R_equivalents 0.0261
_diffrn_reflns_av_sigmaI/netI 0.0200
_diffrn_reflns_limit_h_max 19
_diffrn_reflns_limit_h_min -23
_diffrn_reflns_limit_k_max 21
_diffrn_reflns_limit_k_min -23
_diffrn_reflns_limit_l_max 34
_diffrn_reflns_limit_l_min -32
_diffrn_reflns_number 50964
_diffrn_reflns_theta_max 28.26
_diffrn_reflns_theta_min 1.58
_exptl_absorpt_coefficient_mu 0.435
_exptl_absorpt_correction_T_max 0.831162
_exptl_absorpt_correction_T_min 0.747864
_exptl_absorpt_correction_type Semi-empirical
_exptl_crystal_colour pink
_exptl_crystal_density_diffrn 1.258
_exptl_crystal_description 'Pyramid   '
_exptl_crystal_F_000 3178
_exptl_crystal_size_max 0.7
_exptl_crystal_size_mid 0.7
_exptl_crystal_size_min 0.5
_refine_diff_density_max 0.674
_refine_diff_density_min -0.755
_refine_diff_density_rms 0.071
_refine_ls_extinction_method none
_refine_ls_goodness_of_fit_all 1.050
_refine_ls_goodness_of_fit_obs 1.062
_refine_ls_hydrogen_treatment refall
_refine_ls_matrix_type full
_refine_ls_number_parameters 471
_refine_ls_number_reflns 9812
_refine_ls_number_restraints 0
_refine_ls_restrained_S_all 1.062
_refine_ls_restrained_S_obs 1.062
_refine_ls_R_factor_all 0.0660
_refine_ls_R_factor_obs 0.0538
_refine_ls_shift/esd_max 0.002
_refine_ls_shift/esd_mean 0.000
_refine_ls_structure_factor_coef Fsqd
_refine_ls_weighting_details 'w=1/[\s^2^(Fo^2^)+(0.0757P)^2^+9.4458P] where P=(Fo^2^+2Fc^2^)/3'
_refine_ls_weighting_scheme calc
_refine_ls_wR_factor_all 0.1577
_refine_ls_wR_factor_obs 0.1438
_reflns_number_observed 8203
_reflns_number_total 9817
_reflns_observed_criterion >2sigma(I)
_cod_data_source_file ic970244t_1.cif
_cod_data_source_block (TpCum,Me)2Co
_cod_depositor_comments
;
The following automatic conversions were performed:

'_refine_ls_weighting_scheme' value 'calc
w=1/[\s^2^(Fo^2^)+(0.0757P)^2^+9.4458P] where P=(Fo^2^+2Fc^2^)/3' was
changed to 'calc'. New tag '_refine_ls_weighting_details' was
created. The value of the new tag was set to
'w=1/[\s^2^(Fo^2^)+(0.0757P)^2^+9.4458P] where P=(Fo^2^+2Fc^2^)/3'.

Automatic conversion script
Id: cif_fix_values 3143 2015-03-26 13:38:13Z robertas 
;
_cod_original_formula_sum 'C81.50 H96 B2 Cl5 Co N13'
_cod_database_code 4323625

loop_
_symmetry_equiv_pos_as_xyz
'x, y, z'
'-x+1/2, -y+1/2, z+1/2'
'-x, y, -z+1/2'
'x+1/2, -y+1/2, -z'
'-x, -y, -z'
'x-1/2, y-1/2, -z-1/2'
'x, -y, z-1/2'
'-x-1/2, y-1/2, z'

loop_
_atom_site_aniso_label
_atom_site_aniso_U_11
_atom_site_aniso_U_22
_atom_site_aniso_U_33
_atom_site_aniso_U_23
_atom_site_aniso_U_13
_atom_site_aniso_U_12
Co 0.0170(2) 0.0158(2) 0.0151(2) 0.000 -0.00169(12) 0.000
N1 0.0188(7) 0.0176(7) 0.0178(7) 0.0005(6) -0.0024(6) -0.0023(6)
N2 0.0184(7) 0.0181(7) 0.0166(7) -0.0011(6) -0.0024(6) 0.0011(6)
N3 0.0200(8) 0.0176(7) 0.0176(7) -0.0002(6) -0.0018(6) 0.0000(6)
N4 0.0174(7) 0.0175(7) 0.0183(7) 0.0004(6) -0.0020(6) 0.0006(6)
N5 0.0181(7) 0.0188(7) 0.0189(7) -0.0009(6) -0.0027(6) -0.0008(6)
N6 0.0200(7) 0.0190(7) 0.0183(7) -0.0008(6) -0.0042(6) 0.0013(6)
C1 0.0223(9) 0.0210(9) 0.0273(9) -0.0008(7) -0.0032(8) 0.0045(7)
C2 0.0245(9) 0.0208(9) 0.0261(9) -0.0035(7) -0.0014(7) 0.0048(7)
C3 0.0227(9) 0.0163(8) 0.0171(8) 0.0015(6) -0.0007(7) 0.0006(7)
C4 0.0207(10) 0.0363(12) 0.0486(14) -0.0153(10) -0.0073(9) 0.0069(9)
C5 0.0243(9) 0.0166(8) 0.0202(8) -0.0001(7) -0.0003(7) -0.0017(7)
C6 0.0246(10) 0.0294(11) 0.0333(11) -0.0100(9) 0.0026(8) -0.0019(8)
C7 0.0314(11) 0.0295(11) 0.0343(11) -0.0151(9) 0.0042(9) -0.0011(9)
C8 0.0292(10) 0.0239(9) 0.0260(10) -0.0034(8) -0.0006(8) -0.0034(8)
C9 0.0242(9) 0.0230(9) 0.0271(10) -0.0023(8) 0.0012(8) -0.0019(7)
C10 0.0278(10) 0.0181(9) 0.0221(9) -0.0022(7) 0.0022(7) -0.0002(7)
C11 0.0299(11) 0.0335(12) 0.0373(12) -0.0140(9) -0.0017(9) -0.0059(9)
C12 0.086(3) 0.078(2) 0.044(2) -0.004(2) -0.025(2) -0.037(2)
C13 0.059(2) 0.0314(14) 0.099(3) -0.009(2) -0.023(2) -0.0116(13)
C14 0.0208(9) 0.0199(9) 0.0335(10) 0.0005(8) -0.0045(8) -0.0025(7)
C15 0.0239(9) 0.0211(9) 0.0320(10) 0.0042(8) -0.0016(8) -0.0036(7)
C16 0.0222(9) 0.0187(8) 0.0169(8) 0.0000(6) 0.0010(7) 0.0001(7)
C17 0.0273(11) 0.0308(12) 0.065(2) 0.0106(11) -0.0177(11) -0.0089(9)
C18 0.0211(8) 0.0197(9) 0.0175(8) 0.0031(7) 0.0018(7) 0.0014(7)
C19 0.0281(10) 0.0167(8) 0.0241(9) 0.0017(7) -0.0017(8) -0.0001(7)
C20 0.0289(10) 0.0239(10) 0.0261(10) 0.0021(8) -0.0076(8) -0.0033(8)
C21 0.0250(10) 0.0231(9) 0.0263(9) 0.0076(8) -0.0014(8) 0.0009(7)
C22 0.0267(10) 0.0176(9) 0.0303(10) 0.0038(7) 0.0004(8) 0.0004(7)
C23 0.0242(9) 0.0194(9) 0.0234(9) -0.0001(7) -0.0002(7) -0.0017(7)
C24 0.0314(11) 0.0275(11) 0.0415(12) 0.0096(9) -0.0100(9) 0.0017(9)
C25 0.089(3) 0.074(2) 0.042(2) 0.025(2) -0.010(2) 0.030(2)
C26 0.038(2) 0.052(2) 0.121(3) 0.036(2) -0.033(2) -0.0060(13)
C27 0.0278(10) 0.0266(10) 0.0186(9) -0.0004(7) -0.0053(7) 0.0020(8)
C28 0.0314(10) 0.0300(10) 0.0170(9) 0.0010(7) -0.0032(8) 0.0006(8)
C29 0.0267(9) 0.0176(8) 0.0170(8) -0.0004(7) -0.0006(7) 0.0010(7)
C30 0.0293(11) 0.0518(14) 0.0217(10) -0.0010(9) -0.0086(8) 0.0011(10)
C31 0.0268(9) 0.0197(9) 0.0167(8) -0.0021(7) 0.0017(7) -0.0017(7)
C32 0.0296(10) 0.0238(9) 0.0209(9) 0.0039(7) 0.0018(8) -0.0008(8)
C33 0.0284(10) 0.0276(10) 0.0238(9) 0.0040(8) 0.0000(8) 0.0013(8)
C34 0.0287(10) 0.0261(10) 0.0182(8) -0.0018(7) 0.0007(7) -0.0043(8)
C35 0.0329(11) 0.0237(9) 0.0207(9) 0.0035(7) 0.0020(8) -0.0037(8)
C36 0.0311(10) 0.0214(9) 0.0217(9) 0.0021(7) -0.0004(8) 0.0008(8)
C37 0.0283(10) 0.0394(12) 0.0277(10) 0.0052(9) -0.0005(8) -0.0071(9)
C38 0.0325(12) 0.051(2) 0.0484(15) 0.0026(12) 0.0087(11) 0.0040(11)
C39 0.0407(14) 0.083(2) 0.0398(14) 0.0029(14) -0.0086(12) -0.0239(15)
B 0.0201(9) 0.0166(9) 0.0198(9) -0.0001(7) -0.0036(7) 0.0004(7)
C40 0.086(2) 0.058(2) 0.0389(15) -0.0005(13) 0.018(2) -0.026(2)
Cl1 0.0765(6) 0.0644(5) 0.0565(5) -0.0037(4) -0.0066(4) -0.0136(4)
Cl2 0.0867(7) 0.0704(6) 0.1116(9) 0.0248(6) -0.0237(6) -0.0107(5)
N7 0.119(9) 0.034(4) 0.097(8) 0.000 -0.031(6) 0.000
C41 0.048(4) 0.037(4) 0.033(3) 0.000 -0.001(3) 0.000
C42 0.080(4) 0.053(3) 0.059(3) 0.000 -0.016(2) 0.000
Cl3 0.141(3) 0.140(3) 0.143(3) -0.028(2) -0.057(2) 0.061(2)

loop_
_atom_site_label
_atom_site_type_symbol
_atom_site_fract_x
_atom_site_fract_y
_atom_site_fract_z
_atom_site_U_iso_or_equiv
_atom_site_thermal_displace_type
_atom_site_occupancy
_atom_site_calc_flag
_atom_site_refinement_flags
_atom_site_disorder_group
Co Co 0.0000 0.30005(2) 0.2500 0.01598(10) Uani 1 d S .
N1 N 0.09328(9) 0.21642(9) 0.23157(6) 0.0181(3) Uani 1 d . .
N2 N 0.07976(9) 0.39650(9) 0.23887(6) 0.0177(3) Uani 1 d . .
N3 N 0.03363(9) 0.28886(9) 0.33017(6) 0.0184(3) Uani 1 d . .
N4 N 0.16058(9) 0.24141(9) 0.25268(6) 0.0177(3) Uani 1 d . .
N5 N 0.14802(9) 0.38449(9) 0.26287(6) 0.0186(3) Uani 1 d . .
N6 N 0.11035(9) 0.29681(9) 0.33736(6) 0.0191(3) Uani 1 d . .
C1 C 0.21899(11) 0.19867(11) 0.23492(8) 0.0236(4) Uani 1 d . .
C2 C 0.18990(11) 0.14393(11) 0.20220(8) 0.0238(4) Uani 1 d . .
H2A H 0.21736(11) 0.10574(11) 0.18395(8) 0.029 Uiso 1 calc R .
C3 C 0.11140(11) 0.15568(10) 0.20109(7) 0.0187(3) Uani 1 d . .
C4 C 0.29980(13) 0.21365(14) 0.24997(10) 0.0352(5) Uani 1 d . .
H4A H 0.30191(13) 0.25697(14) 0.27411(10) 0.053 Uiso 1 calc R .
H4B H 0.32928(13) 0.22562(14) 0.21876(10) 0.053 Uiso 1 calc R .
H4C H 0.32080(13) 0.16809(14) 0.26682(10) 0.053 Uiso 1 calc R .
C5 C 0.05726(11) 0.10638(10) 0.17272(7) 0.0204(4) Uani 1 d . .
C6 C 0.08432(12) 0.05131(13) 0.13778(9) 0.0291(4) Uani 1 d . .
H6A H 0.13715(12) 0.04702(13) 0.13217(9) 0.035 Uiso 1 calc R .
C7 C 0.03553(13) 0.00272(13) 0.11107(9) 0.0317(5) Uani 1 d . .
H7A H 0.05578(13) -0.03412(13) 0.08777(9) 0.038 Uiso 1 calc R .
C8 C -0.04272(12) 0.00707(12) 0.11787(8) 0.0264(4) Uani 1 d . .
C9 C -0.06927(12) 0.06219(12) 0.15228(8) 0.0248(4) Uani 1 d . .
H9A H -0.12214(12) 0.06705(12) 0.15742(8) 0.030 Uiso 1 calc R .
C10 C -0.02070(12) 0.11060(11) 0.17951(8) 0.0227(4) Uani 1 d . .
H10A H -0.04108(12) 0.14703(11) 0.20305(8) 0.027 Uiso 1 calc R .
C11 C -0.09693(13) -0.04560(13) 0.08909(9) 0.0335(5) Uani 1 d . .
H11A H -0.14842(13) -0.03540(13) 0.10342(9) 0.040 Uiso 1 calc R .
C12 C -0.1000(2) -0.0269(2) 0.03138(13) 0.0696(11) Uani 1 d . .
H12A H -0.1107(2) 0.0277(2) 0.02680(13) 0.104 Uiso 1 calc R .
H12B H -0.1399(2) -0.0571(2) 0.01485(13) 0.104 Uiso 1 calc R .
H12C H -0.0513(2) -0.0393(2) 0.01530(13) 0.104 Uiso 1 calc R .
C13 C -0.0806(2) -0.1295(2) 0.0984(2) 0.0633(10) Uani 1 d . .
H13A H -0.0790(2) -0.1394(2) 0.1359(2) 0.095 Uiso 1 calc R .
H13B H -0.0318(2) -0.1427(2) 0.0829(2) 0.095 Uiso 1 calc R .
H13C H -0.1204(2) -0.1605(2) 0.0824(2) 0.095 Uiso 1 calc R .
C14 C 0.19357(11) 0.44589(11) 0.25700(8) 0.0247(4) Uani 1 d . .
C15 C 0.15430(11) 0.49983(12) 0.22881(8) 0.0257(4) Uani 1 d . .
H15A H 0.17170(11) 0.54904(12) 0.21870(8) 0.031 Uiso 1 calc R .
C16 C 0.08350(11) 0.46759(11) 0.21800(7) 0.0193(4) Uani 1 d . .
C17 C 0.27236(13) 0.45067(14) 0.27870(12) 0.0411(6) Uani 1 d . .
H17A H 0.28446(13) 0.40301(14) 0.29696(12) 0.062 Uiso 1 calc R .
H17B H 0.27559(13) 0.49368(14) 0.30304(12) 0.062 Uiso 1 calc R .
H17C H 0.30830(13) 0.45842(14) 0.25021(12) 0.062 Uiso 1 calc R .
C18 C 0.02421(11) 0.50760(11) 0.18787(7) 0.0194(4) Uani 1 d . .
C19 C -0.02698(12) 0.47040(11) 0.15516(8) 0.0229(4) Uani 1 d . .
H19A H -0.02494(12) 0.41631(11) 0.15184(8) 0.028 Uiso 1 calc R .
C20 C -0.08089(12) 0.51139(12) 0.12739(8) 0.0263(4) Uani 1 d . .
H20A H -0.11519(12) 0.48467(12) 0.10556(8) 0.032 Uiso 1 calc R .
C21 C -0.08568(11) 0.59097(12) 0.13091(8) 0.0248(4) Uani 1 d . .
C22 C -0.03378(12) 0.62833(11) 0.16267(8) 0.0249(4) Uani 1 d . .
H22A H -0.03534(12) 0.68250(11) 0.16538(8) 0.030 Uiso 1 calc R .
C23 C 0.02038(11) 0.58766(11) 0.19053(8) 0.0223(4) Uani 1 d . .
H23A H 0.05534(11) 0.61462(11) 0.21172(8) 0.027 Uiso 1 calc R .
C24 C -0.14466(13) 0.63609(13) 0.10053(10) 0.0335(5) Uani 1 d . .
H24A H -0.14710(13) 0.68839(13) 0.11621(10) 0.040 Uiso 1 calc R .
C25 C -0.1212(2) 0.6457(2) 0.04430(12) 0.0681(10) Uani 1 d . .
H25A H -0.1600(2) 0.6748(2) 0.02564(12) 0.102 Uiso 1 calc R .
H25B H -0.1155(2) 0.5952(2) 0.02818(12) 0.102 Uiso 1 calc R .
H25C H -0.0731(2) 0.6732(2) 0.04269(12) 0.102 Uiso 1 calc R .
C26 C -0.2232(2) 0.6007(2) 0.1056(2) 0.0704(11) Uani 1 d . .
H26A H -0.2361(2) 0.5955(2) 0.1425(2) 0.106 Uiso 1 calc R .
H26B H -0.2235(2) 0.5501(2) 0.0892(2) 0.106 Uiso 1 calc R .
H26C H -0.2603(2) 0.6337(2) 0.0885(2) 0.106 Uiso 1 calc R .
C27 C 0.12783(12) 0.29300(12) 0.38874(8) 0.0243(4) Uani 1 d . .
C28 C 0.06139(12) 0.28081(12) 0.41566(8) 0.0261(4) Uani 1 d . .
H28A H 0.05585(12) 0.27481(12) 0.45218(8) 0.031 Uiso 1 calc R .
C29 C 0.00365(11) 0.27908(11) 0.37819(7) 0.0204(4) Uani 1 d . .
C30 C 0.20547(13) 0.3055(2) 0.40989(9) 0.0343(5) Uani 1 d . .
H30A H 0.24096(13) 0.3125(2) 0.38105(9) 0.051 Uiso 1 calc R .
H30B H 0.22062(13) 0.2609(2) 0.43056(9) 0.051 Uiso 1 calc R .
H30C H 0.20570(13) 0.3512(2) 0.43193(9) 0.051 Uiso 1 calc R .
C31 C -0.07782(11) 0.27157(11) 0.39087(7) 0.0211(4) Uani 1 d . .
C32 C -0.13262(12) 0.31982(12) 0.36957(8) 0.0248(4) Uani 1 d . .
H32A H -0.11828(12) 0.35745(12) 0.34480(8) 0.030 Uiso 1 calc R .
C33 C -0.20804(12) 0.31331(12) 0.38426(8) 0.0266(4) Uani 1 d . .
H33A H -0.24441(12) 0.34643(12) 0.36911(8) 0.032 Uiso 1 calc R .
C34 C -0.23127(12) 0.25908(12) 0.42082(7) 0.0244(4) Uani 1 d . .
C35 C -0.17629(12) 0.21158(12) 0.44230(8) 0.0258(4) Uani 1 d . .
H35A H -0.19062(12) 0.17429(12) 0.46729(8) 0.031 Uiso 1 calc R .
C36 C -0.10055(12) 0.21771(11) 0.42781(8) 0.0247(4) Uani 1 d . .
H36A H -0.06413(12) 0.18490(11) 0.44323(8) 0.030 Uiso 1 calc R .
C37 C -0.31352(13) 0.25273(14) 0.43715(9) 0.0318(5) Uani 1 d . .
H37A H -0.31705(13) 0.21089(14) 0.46356(9) 0.038 Uiso 1 calc R .
C38 C -0.34154(15) 0.3263(2) 0.46291(11) 0.0439(6) Uani 1 d . .
H38A H -0.39457(15) 0.3202(2) 0.47291(11) 0.066 Uiso 1 calc R .
H38B H -0.33683(15) 0.3690(2) 0.43838(11) 0.066 Uiso 1 calc R .
H38C H -0.31118(15) 0.3370(2) 0.49394(11) 0.066 Uiso 1 calc R .
C39 C -0.3643(2) 0.2307(2) 0.39143(11) 0.0545(8) Uani 1 d . .
H39A H -0.4168(2) 0.2272(2) 0.40335(11) 0.082 Uiso 1 calc R .
H39B H -0.3483(2) 0.1812(2) 0.37745(11) 0.082 Uiso 1 calc R .
H39C H -0.3605(2) 0.2698(2) 0.36419(11) 0.082 Uiso 1 calc R .
B B 0.16514(12) 0.30885(12) 0.29139(8) 0.0188(4) Uani 1 d . .
H10B H 0.21772(12) 0.31145(12) 0.30542(8) 0.023 Uiso 1 calc R .
C40 C 0.1140(2) 0.5186(2) 0.06411(12) 0.0612(9) Uani 1 d . .
H40A H 0.0890(2) 0.5403(2) 0.09525(12) 0.073 Uiso 1 calc R .
H40B H 0.0982(2) 0.4646(2) 0.06074(12) 0.073 Uiso 1 calc R .
Cl1 Cl 0.08523(6) 0.57010(5) 0.00828(3) 0.0658(2) Uani 1 d . .
Cl2 Cl 0.21279(7) 0.52310(6) 0.07205(5) 0.0896(4) Uani 1 d . .
N7 N 0.0000 -0.2170(5) 0.2500 0.083(3) Uani 0.50 d SP .
C41 C 0.0000 -0.1519(4) 0.2500 0.039(2) Uani 0.50 d SP .
C42 C 0.0000 -0.0740(3) 0.2500 0.0638(13) Uani 1 d S .
Cl3 Cl 0.0599(2) -0.1413(2) 0.2128(2) 0.1416(14) Uani 0.50 d P .

loop_
_atom_type_symbol
_atom_type_description
_atom_type_scat_dispersion_real
_atom_type_scat_dispersion_imag
_atom_type_scat_source
C C 0.0033 0.0016 'International Tables Vol C Tables 4.2.6.8 and 6.1.1.4'
H H 0.0000 0.0000 'International Tables Vol C Tables 4.2.6.8 and 6.1.1.4'
B B 0.0013 0.0007 'International Tables Vol C Tables 4.2.6.8 and 6.1.1.4'
N N 0.0061 0.0033 'International Tables Vol C Tables 4.2.6.8 and 6.1.1.4'
Cl Cl 0.1484 0.1585 'International Tables Vol C Tables 4.2.6.8 and 6.1.1.4'
Co Co 0.3494 0.9721 'International Tables Vol C Tables 4.2.6.8 and 6.1.1.4'

loop_
_geom_angle_atom_site_label_1
_geom_angle_atom_site_label_2
_geom_angle_atom_site_label_3
_geom_angle
_geom_angle_site_symmetry_1
_geom_angle_site_symmetry_3
_geom_angle_publ_flag
N3 Co N3 169.58(8) 3 . ?
N3 Co N2 90.93(6) 3 3 ?
N3 Co N2 96.99(6) . 3 ?
N3 Co N2 97.00(6) 3 . ?
N3 Co N2 90.93(6) . . ?
N2 Co N2 81.08(8) 3 . ?
N3 Co N1 86.72(6) 3 . ?
N3 Co N1 86.53(6) . . ?
N2 Co N1 170.36(6) 3 . ?
N2 Co N1 89.92(6) . . ?
N3 Co N1 86.53(6) 3 3 ?
N3 Co N1 86.72(6) . 3 ?
N2 Co N1 89.92(6) 3 3 ?
N2 Co N1 170.36(6) . 3 ?
N1 Co N1 99.26(8) . 3 ?
C3 N1 N4 105.67(15) . . ?
C3 N1 Co 143.19(13) . . ?
N4 N1 Co 110.18(11) . . ?
C16 N2 N5 105.95(15) . . ?
C16 N2 Co 141.17(13) . . ?
N5 N2 Co 112.76(11) . . ?
C29 N3 N6 106.09(15) . . ?
C29 N3 Co 140.79(13) . . ?
N6 N3 Co 113.05(11) . . ?
C1 N4 N1 110.6(2) . . ?
C1 N4 B 126.7(2) . . ?
N1 N4 B 122.67(15) . . ?
C14 N5 N2 110.8(2) . . ?
C14 N5 B 128.1(2) . . ?
N2 N5 B 121.18(15) . . ?
C27 N6 N3 110.5(2) . . ?
C27 N6 B 127.4(2) . . ?
N3 N6 B 122.08(15) . . ?
N4 C1 C2 107.7(2) . . ?
N4 C1 C4 122.9(2) . . ?
C2 C1 C4 129.4(2) . . ?
C1 C2 C3 106.4(2) . . ?
N1 C3 C2 109.7(2) . . ?
N1 C3 C5 125.9(2) . . ?
C2 C3 C5 124.4(2) . . ?
C10 C5 C6 117.1(2) . . ?
C10 C5 C3 123.3(2) . . ?
C6 C5 C3 119.6(2) . . ?
C7 C6 C5 121.5(2) . . ?
C6 C7 C8 121.3(2) . . ?
C9 C8 C7 116.9(2) . . ?
C9 C8 C11 121.0(2) . . ?
C7 C8 C11 122.1(2) . . ?
C8 C9 C10 122.1(2) . . ?
C5 C10 C9 121.1(2) . . ?
C13 C11 C12 111.7(3) . . ?
C13 C11 C8 112.9(2) . . ?
C12 C11 C8 111.5(2) . . ?
N5 C14 C15 107.5(2) . . ?
N5 C14 C17 123.8(2) . . ?
C15 C14 C17 128.7(2) . . ?
C14 C15 C16 106.3(2) . . ?
N2 C16 C15 109.5(2) . . ?
N2 C16 C18 127.3(2) . . ?
C15 C16 C18 123.2(2) . . ?
C19 C18 C23 117.5(2) . . ?
C19 C18 C16 123.7(2) . . ?
C23 C18 C16 118.7(2) . . ?
C20 C19 C18 121.0(2) . . ?
C19 C20 C21 121.4(2) . . ?
C22 C21 C20 117.7(2) . . ?
C22 C21 C24 120.7(2) . . ?
C20 C21 C24 121.6(2) . . ?
C21 C22 C23 121.2(2) . . ?
C22 C23 C18 121.2(2) . . ?
C25 C24 C21 111.0(2) . . ?
C25 C24 C26 112.1(3) . . ?
C21 C24 C26 111.8(2) . . ?
N6 C27 C28 107.5(2) . . ?
N6 C27 C30 123.8(2) . . ?
C28 C27 C30 128.6(2) . . ?
C27 C28 C29 106.3(2) . . ?
N3 C29 C28 109.7(2) . . ?
N3 C29 C31 126.3(2) . . ?
C28 C29 C31 124.0(2) . . ?
C36 C31 C32 118.2(2) . . ?
C36 C31 C29 119.3(2) . . ?
C32 C31 C29 122.4(2) . . ?
C33 C32 C31 120.7(2) . . ?
C32 C33 C34 121.4(2) . . ?
C35 C34 C33 117.7(2) . . ?
C35 C34 C37 121.1(2) . . ?
C33 C34 C37 121.2(2) . . ?
C34 C35 C36 121.3(2) . . ?
C31 C36 C35 120.7(2) . . ?
C34 C37 C39 111.7(2) . . ?
C34 C37 C38 111.7(2) . . ?
C39 C37 C38 110.7(2) . . ?
N5 B N6 110.9(2) . . ?
N5 B N4 109.73(15) . . ?
N6 B N4 110.86(15) . . ?
Cl2 C40 Cl1 110.9(2) . . ?
C41 N7 Cl3 47.2(2) . . ?
C41 N7 Cl3 47.2(2) . 3 ?
Cl3 N7 Cl3 94.3(4) . 3 ?
N7 C41 C42 180.0 . . ?
N7 C41 Cl3 97.4(3) . . ?
C42 C41 Cl3 82.6(3) . . ?
N7 C41 Cl3 97.4(3) . 3 ?
C42 C41 Cl3 82.6(3) . 3 ?
Cl3 C41 Cl3 165.2(7) . 3 ?
C41 C42 Cl3 50.5(2) . . ?
C41 C42 Cl3 50.5(2) . 3 ?
Cl3 C42 Cl3 101.1(4) . 3 ?
C41 Cl3 C42 46.9(3) . . ?
C41 Cl3 N7 35.4(4) . . ?
C42 Cl3 N7 82.3(3) . . ?

loop_
_geom_bond_atom_site_label_1
_geom_bond_atom_site_label_2
_geom_bond_distance
_geom_bond_site_symmetry_2
_geom_bond_publ_flag
Co N3 2.155(2) 3 ?
Co N3 2.155(2) . ?
Co N2 2.219(2) 3 ?
Co N2 2.219(2) . ?
Co N1 2.257(2) . ?
Co N1 2.257(2) 3 ?
N1 C3 1.358(2) . ?
N1 N4 1.381(2) . ?
N2 C16 1.355(2) . ?
N2 N5 1.374(2) . ?
N3 C29 1.355(2) . ?
N3 N6 1.379(2) . ?
N4 C1 1.356(2) . ?
N4 B 1.545(3) . ?
N5 C14 1.351(2) . ?
N5 B 1.542(2) . ?
N6 C27 1.359(2) . ?
N6 B 1.544(3) . ?
C1 C2 1.375(3) . ?
C1 C4 1.506(3) . ?
C2 C3 1.406(3) . ?
C3 C5 1.482(3) . ?
C5 C10 1.394(3) . ?
C5 C6 1.401(3) . ?
C6 C7 1.393(3) . ?
C7 C8 1.400(3) . ?
C8 C9 1.390(3) . ?
C8 C11 1.522(3) . ?
C9 C10 1.395(3) . ?
C11 C13 1.513(4) . ?
C11 C12 1.520(4) . ?
C14 C15 1.378(3) . ?
C14 C17 1.506(3) . ?
C15 C16 1.403(3) . ?
C16 C18 1.481(3) . ?
C18 C19 1.398(3) . ?
C18 C23 1.403(3) . ?
C19 C20 1.391(3) . ?
C20 C21 1.397(3) . ?
C21 C22 1.392(3) . ?
C21 C24 1.525(3) . ?
C22 C23 1.393(3) . ?
C24 C25 1.513(4) . ?
C24 C26 1.529(4) . ?
C27 C28 1.382(3) . ?
C27 C30 1.495(3) . ?
C28 C29 1.406(3) . ?
C29 C31 1.486(3) . ?
C31 C36 1.397(3) . ?
C31 C32 1.398(3) . ?
C32 C33 1.393(3) . ?
C33 C34 1.397(3) . ?
C34 C35 1.394(3) . ?
C34 C37 1.521(3) . ?
C35 C36 1.397(3) . ?
C37 C39 1.530(3) . ?
C37 C38 1.530(4) . ?
C40 Cl2 1.764(4) . ?
C40 Cl1 1.769(4) . ?
N7 C41 1.138(11) . ?
N7 Cl3 1.948(7) . ?
N7 Cl3 1.948(7) 3 ?
C41 C42 1.362(9) . ?
C41 Cl3 1.440(5) . ?
C41 Cl3 1.440(5) 3 ?
C42 Cl3 1.850(5) . ?
C42 Cl3 1.850(5) 3 ?
